data_7159453
loop_
_publ_author_name
'Subbi Reddy, Manyam'
'Nanubolu, Jagadeesh Babu'
'Suresh, Surisetti'

_publ_section_title
;
 Design and development of intramolecular doubly vinylogous Michael
 addition to access 3-aryl substituted 2-alkenyl-benzofurans and -indoles.
;
_journal_issue 26
_journal_name_full 'Organic &amp; biomolecular chemistry'
_journal_page_first 5387
_journal_page_last 5397
_journal_paper_doi 10.1039/d3ob00861d
_journal_volume 21
_journal_year 2023
_chemical_formula_moiety 'C37 H39 N O5 S2'
_chemical_formula_sum 'C37 H39 N O5 S2'
_chemical_formula_weight 641.81
_space_group_crystal_system monoclinic
_space_group_IT_number 14
_space_group_name_Hall '-P 2ybc'
_space_group_name_H-M_alt 'P 1 21/c 1'
_atom_sites_solution_hydrogens mixed
_audit_creation_method SHELXL-2018/3
_audit_update_record
;
2023-03-30 deposited with the CCDC.	2023-06-08 downloaded from the CCDC.
;
_cell_angle_alpha 90
_cell_angle_beta 99.109(8)
_cell_angle_gamma 90
_cell_formula_units_Z 4
_cell_length_a 10.294(2)
_cell_length_b 19.579(4)
_cell_length_c 17.114(3)
_cell_measurement_reflns_used 6766
_cell_measurement_temperature 294(2)
_cell_measurement_theta_max 22.555
_cell_measurement_theta_min 2.257
_cell_volume 3405.8(11)
_computing_cell_refinement '<i>SAINT</i> (Bruker, 2016)'
_computing_data_collection '<i>APEX3</i> (Bruker, 2016)'
_computing_data_reduction 'Bruker SAINT'
_computing_structure_refinement 'SHELXL-2018/3 (Sheldrick, 2018)'
_computing_structure_solution 'SHELXT 2018/2 (Sheldrick, 2018)'
_diffrn_ambient_temperature 294(2)
_diffrn_measured_fraction_theta_full 0.998
_diffrn_measured_fraction_theta_max 0.992
_diffrn_measurement_device_type 'Bruker D8 QUEST PHOTON III C7 HPAD'
_diffrn_measurement_method '\w and \f'
_diffrn_radiation_type MoK\a
_diffrn_radiation_wavelength 0.71073
_diffrn_reflns_av_R_equivalents 0.0639
_diffrn_reflns_av_unetI/netI 0.0710
_diffrn_reflns_Laue_measured_fraction_full 0.998
_diffrn_reflns_Laue_measured_fraction_max 0.992
_diffrn_reflns_limit_h_max 13
_diffrn_reflns_limit_h_min -13
_diffrn_reflns_limit_k_max 25
_diffrn_reflns_limit_k_min -25
_diffrn_reflns_limit_l_max 17
_diffrn_reflns_limit_l_min -22
_diffrn_reflns_number 37337
_diffrn_reflns_point_group_measured_fraction_full 0.998
_diffrn_reflns_point_group_measured_fraction_max 0.992
_diffrn_reflns_theta_full 25.242
_diffrn_reflns_theta_max 27.500
_diffrn_reflns_theta_min 2.258
_diffrn_source microfocus
_exptl_absorpt_coefficient_mu 0.199
_exptl_absorpt_correction_T_max 0.7459
_exptl_absorpt_correction_T_min 0.6733
_exptl_absorpt_correction_type multi-scan
_exptl_absorpt_process_details
;
 SADABS 2016/2: Krause, L., Herbst-Irmer, R., Sheldrick G.M. & Stalke D.,
 J. Appl. Cryst. 48 (2015) 3-10
;
_exptl_crystal_colour COLORLESS
_exptl_crystal_density_diffrn 1.252
_exptl_crystal_description NEEDLE
_exptl_crystal_F_000 1360
_exptl_crystal_recrystallization_method 'Re-crystallisation from solvent: Acetonitrile and Hexane (1:1)'
_exptl_crystal_size_max 0.260
_exptl_crystal_size_mid 0.240
_exptl_crystal_size_min 0.180
_refine_diff_density_max 0.185
_refine_diff_density_min -0.293
_refine_diff_density_rms 0.041
_refine_ls_extinction_method none
_refine_ls_goodness_of_fit_ref 1.005
_refine_ls_hydrogen_treatment mixed
_refine_ls_matrix_type full
_refine_ls_number_parameters 436
_refine_ls_number_reflns 7766
_refine_ls_number_restraints 210
_refine_ls_restrained_S_all 0.994
_refine_ls_R_factor_all 0.1265
_refine_ls_R_factor_gt 0.0523
_refine_ls_shift/su_max 0.001
_refine_ls_shift/su_mean 0.000
_refine_ls_structure_factor_coef Fsqd
_refine_ls_weighting_details 'w=1/[\s^2^(Fo^2^)+(0.0445P)^2^+1.6167P] where P=(Fo^2^+2Fc^2^)/3'
_refine_ls_weighting_scheme calc
_refine_ls_wR_factor_gt 0.1050
_refine_ls_wR_factor_ref 0.1392
_reflns_Friedel_coverage 0.000
_reflns_number_gt 4068
_reflns_number_total 7766
_reflns_threshold_expression 'I > 2\s(I)'
_cod_data_source_file d3ob00861d2.cif
_cod_data_source_block KB789_0m
_cod_original_cell_volume 3405.9(11)
_cod_original_sg_symbol_H-M 'P 21/c'
_cod_database_code 7159453
_shelx_shelxl_version_number 2018/3
_shelx_space_group_comment
;
The symmetry employed for this shelxl refinement is uniquely defined
by the following loop, which should always be used as a source of
symmetry information in preference to the above space-group names.
They are only intended as comments.
;
_shelx_estimated_absorpt_t_min 0.950
_shelx_estimated_absorpt_t_max 0.965

loop_
_space_group_symop_operation_xyz
'x, y, z'
'-x, y+1/2, -z+1/2'
'-x, -y, -z'
'x, -y-1/2, z-1/2'

loop_
_atom_site_label
_atom_site_type_symbol
_atom_site_fract_x
_atom_site_fract_y
_atom_site_fract_z
_atom_site_U_iso_or_equiv
_atom_site_adp_type
_atom_site_occupancy
_atom_site_site_symmetry_order
_atom_site_calc_flag
_atom_site_refinement_flags_posn
_atom_site_refinement_flags_adp
_atom_site_refinement_flags_occupancy
_atom_site_disorder_assembly
_atom_site_disorder_group
C1 C 0.4356(9) 0.5732(7) 0.1079(5) 0.071(3) Uani 0.53(2) 1 d G U P A 1
H1 H 0.356028 0.559519 0.122070 0.085 Uiso 0.53(2) 1 calc R U P A 1
C2 C 0.4583(9) 0.6419(6) 0.0946(8) 0.083(4) Uani 0.53(2) 1 d G U P A 1
H2 H 0.393878 0.674166 0.099824 0.100 Uiso 0.53(2) 1 calc R U P A 1
C3 C 0.5772(10) 0.6624(4) 0.0734(10) 0.091(3) Uani 0.53(2) 1 d G U P A 1
H3 H 0.592405 0.708394 0.064505 0.109 Uiso 0.53(2) 1 calc R U P A 1
C4 C 0.6735(8) 0.6143(6) 0.0656(9) 0.081(3) Uani 0.53(2) 1 d G U P A 1
H4 H 0.753083 0.627975 0.051432 0.097 Uiso 0.53(2) 1 calc R U P A 1
C5 C 0.6508(10) 0.5456(5) 0.0789(7) 0.060(3) Uani 0.53(2) 1 d G U P A 1
C6 C 0.5319(12) 0.5251(5) 0.1001(7) 0.063(2) Uani 0.53(2) 1 d G U P A 1
H6 H 0.516709 0.479099 0.108997 0.075 Uiso 0.53(2) 1 calc R U P A 1
C1D C 0.4520(12) 0.6052(9) 0.1083(6) 0.074(4) Uani 0.47(2) 1 d G U P A 2
H1D H 0.376708 0.604958 0.132064 0.089 Uiso 0.47(2) 1 calc R U P A 2
C2D C 0.4878(14) 0.6641(6) 0.0717(7) 0.090(4) Uani 0.47(2) 1 d G U P A 2
H2D H 0.436555 0.703241 0.070900 0.109 Uiso 0.47(2) 1 calc R U P A 2
C3D C 0.6003(12) 0.6644(4) 0.0362(9) 0.090(3) Uani 0.47(2) 1 d G U P A 2
H3D H 0.624335 0.703800 0.011725 0.107 Uiso 0.47(2) 1 calc R U P A 2
C4D C 0.6770(9) 0.6059(6) 0.0374(8) 0.071(3) Uani 0.47(2) 1 d G U P A 2
H4D H 0.752268 0.606077 0.013712 0.085 Uiso 0.47(2) 1 calc R U P A 2
C5D C 0.6411(12) 0.5470(5) 0.0741(8) 0.052(3) Uani 0.47(2) 1 d G U P A 2
C6D C 0.5286(12) 0.5466(7) 0.1095(8) 0.065(3) Uani 0.47(2) 1 d G U P A 2
H6D H 0.504643 0.507233 0.134052 0.078 Uiso 0.47(2) 1 calc R U P A 2
C7 C 0.9374(2) 0.55156(15) 0.17771(15) 0.0550(7) Uani 1 1 d . . . . .
C8 C 1.0269(3) 0.57350(19) 0.12950(18) 0.0735(9) Uani 1 1 d . . . . .
H8 H 1.041024 0.548570 0.085346 0.088 Uiso 1 1 calc R U . . .
C9 C 1.0934(3) 0.6335(2) 0.1500(2) 0.0809(10) Uani 1 1 d . . . . .
H9 H 1.152943 0.649456 0.118708 0.097 Uiso 1 1 calc R U . . .
C10 C 1.0740(3) 0.67039(17) 0.2157(2) 0.0744(9) Uani 1 1 d . . . . .
H10 H 1.120471 0.710790 0.227619 0.089 Uiso 1 1 calc R U . . .
C11 C 0.9874(2) 0.64874(14) 0.26408(17) 0.0601(7) Uani 1 1 d . . . . .
H11 H 0.975379 0.673718 0.308598 0.072 Uiso 1 1 calc R U . . .
C12 C 0.9182(2) 0.58839(13) 0.24453(14) 0.0485(6) Uani 1 1 d . . . . .
C13 C 0.8211(2) 0.55233(12) 0.28105(13) 0.0432(6) Uani 1 1 d . . . . .
C14 C 0.7866(2) 0.49462(13) 0.23785(13) 0.0458(6) Uani 1 1 d . . . . .
C15 C 0.7114(2) 0.44003(13) 0.26509(14) 0.0479(6) Uani 1 1 d . . . . .
H15 H 0.674054 0.451377 0.309421 0.058 Uiso 1 1 calc R U . . .
C16 C 0.6847(2) 0.37694(14) 0.23974(15) 0.0543(7) Uani 1 1 d . . . . .
H16 H 0.716023 0.361250 0.194914 0.065 Uiso 1 1 calc R U . . .
C17 C 0.43340(14) 0.32690(9) 0.23416(10) 0.0517(6) Uani 1 1 d G . . . .
C18 C 0.36460(18) 0.38825(7) 0.22669(12) 0.0706(8) Uani 1 1 d G . . . .
H18 H 0.402378 0.427392 0.251367 0.085 Uiso 1 1 calc R U . . .
C19 C 0.23934(18) 0.39110(8) 0.18234(13) 0.0770(9) Uani 1 1 d G . . . .
H19 H 0.193311 0.432143 0.177341 0.092 Uiso 1 1 calc R U . . .
C20 C 0.18288(14) 0.33259(11) 0.14546(11) 0.0723(8) Uani 1 1 d G . . . .
C21 C 0.25168(18) 0.27124(9) 0.15293(12) 0.0801(9) Uani 1 1 d G . . . .
H21 H 0.213900 0.232101 0.128255 0.096 Uiso 1 1 calc R U . . .
C22 C 0.37694(17) 0.26840(7) 0.19728(12) 0.0674(8) Uani 1 1 d G . . . .
H22 H 0.422967 0.227350 0.202282 0.081 Uiso 1 1 calc R U . . .
C23 C 0.0453(3) 0.3361(2) 0.0977(2) 0.1137(14) Uani 1 1 d . . . . .
H23A H 0.033479 0.379224 0.070842 0.171 Uiso 1 1 calc R U . . .
H23B H -0.018637 0.331482 0.132584 0.171 Uiso 1 1 calc R U . . .
H23C H 0.034095 0.299775 0.059540 0.171 Uiso 1 1 calc R U . . .
C24 C 0.7697(2) 0.57456(11) 0.35247(13) 0.0392(5) Uani 1 1 d . . . . .
C25 C 0.6354(2) 0.58207(11) 0.35103(13) 0.0403(5) Uani 1 1 d . . . . .
H25 H 0.579188 0.572594 0.304203 0.048 Uiso 1 1 calc R U . . .
C26 C 0.5809(2) 0.60317(11) 0.41654(13) 0.0389(5) Uani 1 1 d . . . . .
C27 C 0.6706(2) 0.61648(11) 0.48615(13) 0.0409(5) Uani 1 1 d . . . . .
C28 C 0.8077(2) 0.61122(12) 0.48980(13) 0.0419(6) Uani 1 1 d . . . . .
C29 C 0.8536(2) 0.59027(12) 0.42180(13) 0.0434(6) Uani 1 1 d . . . . .
H29 H 0.943851 0.586608 0.422665 0.052 Uiso 1 1 calc R U . . .
C30 C 0.9046(2) 0.62622(14) 0.56639(15) 0.0572(7) Uani 1 1 d . . . . .
C31 C 1.0481(3) 0.6220(2) 0.55200(18) 0.0879(11) Uani 1 1 d . . . . .
H31A H 1.066021 0.576753 0.534993 0.132 Uiso 1 1 calc R U . . .
H31B H 1.106072 0.632438 0.600180 0.132 Uiso 1 1 calc R U . . .
H31C H 1.061821 0.654283 0.511849 0.132 Uiso 1 1 calc R U . . .
C32 C 0.8834(3) 0.69805(17) 0.5978(2) 0.0918(11) Uani 1 1 d . . . . .
H32A H 0.892583 0.731176 0.557672 0.138 Uiso 1 1 calc R U . . .
H32B H 0.947613 0.706795 0.643812 0.138 Uiso 1 1 calc R U . . .
H32C H 0.796746 0.701141 0.611556 0.138 Uiso 1 1 calc R U . . .
C33 C 0.8890(3) 0.57238(17) 0.62961(16) 0.0778(9) Uani 1 1 d . . . . .
H33A H 0.800625 0.573586 0.640932 0.117 Uiso 1 1 calc R U . . .
H33B H 0.949497 0.582039 0.677003 0.117 Uiso 1 1 calc R U . . .
H33C H 0.907113 0.527882 0.610369 0.117 Uiso 1 1 calc R U . . .
C34 C 0.4308(2) 0.61126(12) 0.41130(13) 0.0436(6) Uani 1 1 d . . . . .
C35 C 0.3942(3) 0.68473(13) 0.43102(17) 0.0631(8) Uani 1 1 d . . . . .
H35A H 0.427933 0.715976 0.395922 0.095 Uiso 1 1 calc R U . . .
H35B H 0.431632 0.695138 0.484693 0.095 Uiso 1 1 calc R U . . .
H35C H 0.300220 0.688942 0.424756 0.095 Uiso 1 1 calc R U . . .
C36 C 0.3752(2) 0.56034(13) 0.46574(16) 0.0555(7) Uani 1 1 d . . . . .
H36A H 0.282414 0.567780 0.462834 0.083 Uiso 1 1 calc R U . . .
H36B H 0.418153 0.566819 0.519237 0.083 Uiso 1 1 calc R U . . .
H36C H 0.390379 0.514571 0.449168 0.083 Uiso 1 1 calc R U . . .
C37 C 0.3589(3) 0.59610(15) 0.32738(15) 0.0625(8) Uani 1 1 d . . . . .
H37A H 0.388614 0.627267 0.290648 0.094 Uiso 1 1 calc R U . . .
H37B H 0.265904 0.601471 0.325955 0.094 Uiso 1 1 calc R U . . .
H37C H 0.377429 0.550106 0.313121 0.094 Uiso 1 1 calc R U . . .
N1 N 0.8550(2) 0.49231(11) 0.17026(11) 0.0534(6) Uani 1 1 d . . . . .
O1 O 0.6972(3) 0.41731(11) 0.08220(11) 0.0889(7) Uani 1 1 d . . . . .
O2 O 0.8437(2) 0.49271(13) 0.02296(11) 0.0942(8) Uani 1 1 d . . . . .
O3 O 0.58641(18) 0.35251(10) 0.36590(10) 0.0669(5) Uani 1 1 d . . . . .
O4 O 0.64094(19) 0.25514(9) 0.28555(12) 0.0702(5) Uani 1 1 d . . . . .
O5 O 0.6306(2) 0.63513(11) 0.55542(10) 0.0606(5) Uani 1 1 d . . . . .
H5O H 0.554(3) 0.6361(14) 0.5532(16) 0.064(10) Uiso 1 1 d . . . . .
S1 S 0.76032(8) 0.48108(4) 0.07997(4) 0.0647(2) Uani 1 1 d . . . . .
S2 S 0.59176(7) 0.32344(3) 0.28970(4) 0.0538(2) Uani 1 1 d . . . . .

loop_
_atom_site_aniso_label
_atom_site_aniso_U_11
_atom_site_aniso_U_22
_atom_site_aniso_U_33
_atom_site_aniso_U_23
_atom_site_aniso_U_13
_atom_site_aniso_U_12
C1 0.065(4) 0.083(7) 0.061(4) -0.012(5) 0.000(3) 0.028(4)
C2 0.078(5) 0.076(7) 0.092(7) -0.002(6) 0.000(5) 0.026(4)
C3 0.080(5) 0.075(5) 0.114(9) -0.008(5) 0.001(6) 0.015(4)
C4 0.065(4) 0.082(5) 0.091(8) -0.005(5) -0.004(4) 0.009(4)
C5 0.064(6) 0.077(6) 0.039(6) -0.009(6) 0.008(5) 0.006(5)
C6 0.056(4) 0.086(5) 0.045(4) -0.013(4) 0.001(3) 0.022(4)
C1D 0.075(6) 0.087(10) 0.062(5) 0.004(6) 0.015(4) 0.049(5)
C2D 0.099(8) 0.097(7) 0.075(6) 0.013(5) 0.012(6) 0.034(7)
C3D 0.098(7) 0.083(5) 0.082(8) 0.011(5) -0.001(5) 0.020(5)
C4D 0.072(5) 0.071(5) 0.069(7) 0.003(5) 0.006(4) 0.001(4)
C5D 0.041(6) 0.072(7) 0.043(7) 0.001(6) 0.002(5) 0.011(5)
C6D 0.070(6) 0.091(6) 0.039(5) 0.008(5) 0.021(4) 0.030(6)
C7 0.0435(15) 0.0736(19) 0.0510(15) 0.0150(14) 0.0170(13) 0.0160(14)
C8 0.0569(19) 0.106(3) 0.0632(19) 0.0245(18) 0.0279(16) 0.0265(19)
C9 0.0447(18) 0.110(3) 0.094(3) 0.047(2) 0.0289(17) 0.0140(19)
C10 0.0450(17) 0.083(2) 0.096(3) 0.037(2) 0.0136(17) 0.0042(15)
C11 0.0421(15) 0.0685(18) 0.0704(18) 0.0155(15) 0.0107(14) 0.0016(14)
C12 0.0338(13) 0.0646(17) 0.0490(15) 0.0103(13) 0.0123(11) 0.0091(12)
C13 0.0348(13) 0.0567(15) 0.0389(13) 0.0038(11) 0.0086(10) 0.0064(11)
C14 0.0426(14) 0.0572(16) 0.0391(13) 0.0007(12) 0.0114(11) 0.0080(12)
C15 0.0450(14) 0.0572(16) 0.0428(13) -0.0042(12) 0.0107(11) 0.0084(12)
C16 0.0526(16) 0.0635(18) 0.0509(15) -0.0084(13) 0.0206(13) 0.0029(13)
C17 0.0522(15) 0.0489(15) 0.0569(15) -0.0069(12) 0.0178(13) 0.0019(13)
C18 0.071(2) 0.0541(18) 0.085(2) -0.0153(15) 0.0058(17) 0.0069(15)
C19 0.071(2) 0.068(2) 0.090(2) -0.0050(17) 0.0074(18) 0.0198(17)
C20 0.0556(18) 0.087(2) 0.073(2) -0.0047(17) 0.0093(16) 0.0059(17)
C21 0.061(2) 0.072(2) 0.105(3) -0.0246(18) 0.0070(18) -0.0067(17)
C22 0.0564(18) 0.0513(17) 0.095(2) -0.0124(15) 0.0125(16) 0.0052(14)
C23 0.069(2) 0.138(4) 0.126(3) -0.010(3) -0.011(2) 0.012(2)
C24 0.0374(13) 0.0412(13) 0.0401(13) 0.0003(10) 0.0100(10) 0.0001(10)
C25 0.0371(13) 0.0470(14) 0.0367(12) -0.0019(10) 0.0058(10) -0.0002(11)
C26 0.0349(13) 0.0401(13) 0.0417(13) 0.0022(10) 0.0061(11) 0.0018(10)
C27 0.0392(14) 0.0452(14) 0.0403(13) -0.0049(10) 0.0123(11) -0.0001(11)
C28 0.0376(14) 0.0469(14) 0.0405(13) -0.0015(11) 0.0044(11) -0.0014(11)
C29 0.0322(13) 0.0518(14) 0.0468(14) -0.0009(11) 0.0083(11) 0.0010(11)
C30 0.0423(15) 0.0762(19) 0.0512(15) -0.0147(14) 0.0016(12) -0.0049(13)
C31 0.0444(17) 0.145(3) 0.070(2) -0.014(2) -0.0045(15) -0.0125(19)
C32 0.079(2) 0.096(3) 0.093(2) -0.040(2) -0.0083(19) -0.0150(19)
C33 0.068(2) 0.110(3) 0.0507(17) 0.0023(17) -0.0044(15) 0.0039(18)
C34 0.0354(13) 0.0490(15) 0.0464(14) -0.0010(11) 0.0069(11) 0.0042(11)
C35 0.0518(16) 0.0604(17) 0.0784(19) 0.0049(14) 0.0146(14) 0.0156(14)
C36 0.0412(14) 0.0628(17) 0.0643(17) 0.0025(14) 0.0141(13) -0.0009(13)
C37 0.0391(15) 0.090(2) 0.0557(16) -0.0014(15) 0.0006(12) 0.0104(14)
N1 0.0542(13) 0.0696(15) 0.0405(11) 0.0006(10) 0.0197(10) 0.0160(12)
O1 0.141(2) 0.0701(14) 0.0519(12) -0.0130(10) 0.0029(13) -0.0004(14)
O2 0.0893(16) 0.155(2) 0.0454(11) 0.0022(12) 0.0337(11) 0.0366(15)
O3 0.0654(12) 0.0893(14) 0.0496(11) -0.0118(10) 0.0204(9) -0.0036(10)
O4 0.0652(12) 0.0552(12) 0.0918(14) 0.0035(10) 0.0169(11) 0.0157(9)
O5 0.0429(12) 0.0922(15) 0.0481(11) -0.0197(9) 0.0116(9) 0.0004(11)
S1 0.0759(5) 0.0811(6) 0.0399(4) -0.0046(3) 0.0178(3) 0.0193(4)
S2 0.0522(4) 0.0573(4) 0.0544(4) -0.0043(3) 0.0164(3) 0.0030(3)

loop_
_atom_type_symbol
_atom_type_description
_atom_type_scat_dispersion_real
_atom_type_scat_dispersion_imag
_atom_type_scat_source
C C 0.0033 0.0016 'International Tables Vol C Tables 4.2.6.8 and 6.1.1.4'
H H 0.0000 0.0000 'International Tables Vol C Tables 4.2.6.8 and 6.1.1.4'
N N 0.0061 0.0033 'International Tables Vol C Tables 4.2.6.8 and 6.1.1.4'
O O 0.0106 0.0060 'International Tables Vol C Tables 4.2.6.8 and 6.1.1.4'
S S 0.1246 0.1234 'International Tables Vol C Tables 4.2.6.8 and 6.1.1.4'

loop_
_geom_angle_atom_site_label_1
_geom_angle_atom_site_label_2
_geom_angle_atom_site_label_3
_geom_angle
_geom_angle_site_symmetry_1
_geom_angle_site_symmetry_3
_geom_angle_publ_flag
C2 C1 C6 120.0 . . ?
C2 C1 H1 120.0 . . ?
C6 C1 H1 120.0 . . ?
C3 C2 C1 120.0 . . ?
C3 C2 H2 120.0 . . ?
C1 C2 H2 120.0 . . ?
C2 C3 C4 120.0 . . ?
C2 C3 H3 120.0 . . ?
C4 C3 H3 120.0 . . ?
C5 C4 C3 120.0 . . ?
C5 C4 H4 120.0 . . ?
C3 C4 H4 120.0 . . ?
C4 C5 C6 120.0 . . ?
C4 C5 S1 126.5(7) . . ?
C6 C5 S1 113.3(7) . . ?
C5 C6 C1 120.0 . . ?
C5 C6 H6 120.0 . . ?
C1 C6 H6 120.0 . . ?
C2D C1D C6D 120.0 . . ?
C2D C1D H1D 120.0 . . ?
C6D C1D H1D 120.0 . . ?
C3D C2D C1D 120.0 . . ?
C3D C2D H2D 120.0 . . ?
C1D C2D H2D 120.0 . . ?
C2D C3D C4D 120.0 . . ?
C2D C3D H3D 120.0 . . ?
C4D C3D H3D 120.0 . . ?
C5D C4D C3D 120.0 . . ?
C5D C4D H4D 120.0 . . ?
C3D C4D H4D 120.0 . . ?
C4D C5D C6D 120.0 . . ?
C4D C5D S1 113.5(7) . . ?
C6D C5D S1 126.1(7) . . ?
C5D C6D C1D 120.0 . . ?
C5D C6D H6D 120.0 . . ?
C1D C6D H6D 120.0 . . ?
C12 C7 C8 121.2(3) . . ?
C12 C7 N1 109.5(2) . . ?
C8 C7 N1 129.3(3) . . ?
C9 C8 C7 117.3(3) . . ?
C9 C8 H8 121.3 . . ?
C7 C8 H8 121.3 . . ?
C8 C9 C10 121.7(3) . . ?
C8 C9 H9 119.1 . . ?
C10 C9 H9 119.1 . . ?
C11 C10 C9 121.4(3) . . ?
C11 C10 H10 119.3 . . ?
C9 C10 H10 119.3 . . ?
C10 C11 C12 118.2(3) . . ?
C10 C11 H11 120.9 . . ?
C12 C11 H11 120.9 . . ?
C7 C12 C11 120.2(2) . . ?
C7 C12 C13 107.5(2) . . ?
C11 C12 C13 132.3(2) . . ?
C14 C13 C12 108.0(2) . . ?
C14 C13 C24 126.7(2) . . ?
C12 C13 C24 125.4(2) . . ?
C13 C14 C15 123.1(2) . . ?
C13 C14 N1 109.9(2) . . ?
C15 C14 N1 126.2(2) . . ?
C16 C15 C14 132.9(2) . . ?
C16 C15 H15 113.5 . . ?
C14 C15 H15 113.5 . . ?
C15 C16 S2 120.3(2) . . ?
C15 C16 H16 119.9 . . ?
S2 C16 H16 119.9 . . ?
C18 C17 C22 120.0 . . ?
C18 C17 S2 119.98(10) . . ?
C22 C17 S2 120.02(10) . . ?
C17 C18 C19 120.0 . . ?
C17 C18 H18 120.0 . . ?
C19 C18 H18 120.0 . . ?
C18 C19 C20 120.0 . . ?
C18 C19 H19 120.0 . . ?
C20 C19 H19 120.0 . . ?
C21 C20 C19 120.0 . . ?
C21 C20 C23 120.4(2) . . ?
C19 C20 C23 119.6(2) . . ?
C22 C21 C20 120.0 . . ?
C22 C21 H21 120.0 . . ?
C20 C21 H21 120.0 . . ?
C21 C22 C17 120.0 . . ?
C21 C22 H22 120.0 . . ?
C17 C22 H22 120.0 . . ?
C20 C23 H23A 109.5 . . ?
C20 C23 H23B 109.5 . . ?
H23A C23 H23B 109.5 . . ?
C20 C23 H23C 109.5 . . ?
H23A C23 H23C 109.5 . . ?
H23B C23 H23C 109.5 . . ?
C25 C24 C29 118.4(2) . . ?
C25 C24 C13 120.3(2) . . ?
C29 C24 C13 121.3(2) . . ?
C24 C25 C26 123.0(2) . . ?
C24 C25 H25 118.5 . . ?
C26 C25 H25 118.5 . . ?
C25 C26 C27 116.2(2) . . ?
C25 C26 C34 120.75(19) . . ?
C27 C26 C34 123.1(2) . . ?
O5 C27 C28 114.8(2) . . ?
O5 C27 C26 122.4(2) . . ?
C28 C27 C26 122.8(2) . . ?
C29 C28 C27 117.2(2) . . ?
C29 C28 C30 120.6(2) . . ?
C27 C28 C30 122.2(2) . . ?
C28 C29 C24 122.4(2) . . ?
C28 C29 H29 118.8 . . ?
C24 C29 H29 118.8 . . ?
C32 C30 C33 110.2(3) . . ?
C32 C30 C31 107.4(3) . . ?
C33 C30 C31 106.6(2) . . ?
C32 C30 C28 111.3(2) . . ?
C33 C30 C28 110.0(2) . . ?
C31 C30 C28 111.2(2) . . ?
C30 C31 H31A 109.5 . . ?
C30 C31 H31B 109.5 . . ?
H31A C31 H31B 109.5 . . ?
C30 C31 H31C 109.5 . . ?
H31A C31 H31C 109.5 . . ?
H31B C31 H31C 109.5 . . ?
C30 C32 H32A 109.5 . . ?
C30 C32 H32B 109.5 . . ?
H32A C32 H32B 109.5 . . ?
C30 C32 H32C 109.5 . . ?
H32A C32 H32C 109.5 . . ?
H32B C32 H32C 109.5 . . ?
C30 C33 H33A 109.5 . . ?
C30 C33 H33B 109.5 . . ?
H33A C33 H33B 109.5 . . ?
C30 C33 H33C 109.5 . . ?
H33A C33 H33C 109.5 . . ?
H33B C33 H33C 109.5 . . ?
C36 C34 C37 105.7(2) . . ?
C36 C34 C35 110.3(2) . . ?
C37 C34 C35 106.7(2) . . ?
C36 C34 C26 111.35(19) . . ?
C37 C34 C26 111.4(2) . . ?
C35 C34 C26 111.19(19) . . ?
C34 C35 H35A 109.5 . . ?
C34 C35 H35B 109.5 . . ?
H35A C35 H35B 109.5 . . ?
C34 C35 H35C 109.5 . . ?
H35A C35 H35C 109.5 . . ?
H35B C35 H35C 109.5 . . ?
C34 C36 H36A 109.5 . . ?
C34 C36 H36B 109.5 . . ?
H36A C36 H36B 109.5 . . ?
C34 C36 H36C 109.5 . . ?
H36A C36 H36C 109.5 . . ?
H36B C36 H36C 109.5 . . ?
C34 C37 H37A 109.5 . . ?
C34 C37 H37B 109.5 . . ?
H37A C37 H37B 109.5 . . ?
C34 C37 H37C 109.5 . . ?
H37A C37 H37C 109.5 . . ?
H37B C37 H37C 109.5 . . ?
C7 N1 C14 105.08(19) . . ?
C7 N1 S1 115.52(16) . . ?
C14 N1 S1 116.57(17) . . ?
C27 O5 H5O 114(2) . . ?
O1 S1 O2 119.53(15) . . ?
O1 S1 C5 110.6(4) . . ?
O2 S1 C5 110.4(4) . . ?
O1 S1 N1 106.81(12) . . ?
O2 S1 N1 106.35(13) . . ?
C5 S1 N1 101.4(4) . . ?
O1 S1 C5D 109.2(4) . . ?
O2 S1 C5D 109.5(4) . . ?
N1 S1 C5D 104.4(4) . . ?
O3 S2 O4 118.69(12) . . ?
O3 S2 C16 108.24(12) . . ?
O4 S2 C16 108.18(12) . . ?
O3 S2 C17 108.17(10) . . ?
O4 S2 C17 108.30(10) . . ?
C16 S2 C17 104.35(11) . . ?

loop_
_geom_bond_atom_site_label_1
_geom_bond_atom_site_label_2
_geom_bond_distance
_geom_bond_site_symmetry_2
_geom_bond_publ_flag
C1 C2 1.3900 . ?
C1 C6 1.3900 . ?
C1 H1 0.9300 . ?
C2 C3 1.3900 . ?
C2 H2 0.9300 . ?
C3 C4 1.3900 . ?
C3 H3 0.9300 . ?
C4 C5 1.3900 . ?
C4 H4 0.9300 . ?
C5 C6 1.3900 . ?
C5 S1 1.691(7) . ?
C6 H6 0.9300 . ?
C1D C2D 1.3900 . ?
C1D C6D 1.3900 . ?
C1D H1D 0.9300 . ?
C2D C3D 1.3900 . ?
C2D H2D 0.9300 . ?
C3D C4D 1.3900 . ?
C3D H3D 0.9300 . ?
C4D C5D 1.3900 . ?
C4D H4D 0.9300 . ?
C5D C6D 1.3900 . ?
C5D S1 1.772(7) . ?
C6D H6D 0.9300 . ?
C7 C12 1.392(4) . ?
C7 C8 1.399(4) . ?
C7 N1 1.430(3) . ?
C8 C9 1.376(5) . ?
C8 H8 0.9300 . ?
C9 C10 1.378(5) . ?
C9 H9 0.9300 . ?
C10 C11 1.376(4) . ?
C10 H10 0.9300 . ?
C11 C12 1.393(4) . ?
C11 H11 0.9300 . ?
C12 C13 1.445(3) . ?
C13 C14 1.366(3) . ?
C13 C24 1.472(3) . ?
C14 C15 1.440(3) . ?
C14 N1 1.447(3) . ?
C15 C16 1.323(3) . ?
C15 H15 0.9300 . ?
C16 S2 1.733(3) . ?
C16 H16 0.9300 . ?
C17 C18 1.3900 . ?
C17 C22 1.3900 . ?
C17 S2 1.7535(15) . ?
C18 C19 1.3900 . ?
C18 H18 0.9300 . ?
C19 C20 1.3900 . ?
C19 H19 0.9300 . ?
C20 C21 1.3900 . ?
C20 C23 1.521(3) . ?
C21 C22 1.3900 . ?
C21 H21 0.9300 . ?
C22 H22 0.9300 . ?
C23 H23A 0.9600 . ?
C23 H23B 0.9600 . ?
C23 H23C 0.9600 . ?
C24 C25 1.386(3) . ?
C24 C29 1.387(3) . ?
C25 C26 1.394(3) . ?
C25 H25 0.9300 . ?
C26 C27 1.411(3) . ?
C26 C34 1.542(3) . ?
C27 O5 1.365(3) . ?
C27 C28 1.407(3) . ?
C28 C29 1.385(3) . ?
C28 C30 1.545(3) . ?
C29 H29 0.9300 . ?
C30 C32 1.533(4) . ?
C30 C33 1.537(4) . ?
C30 C31 1.538(4) . ?
C31 H31A 0.9600 . ?
C31 H31B 0.9600 . ?
C31 H31C 0.9600 . ?
C32 H32A 0.9600 . ?
C32 H32B 0.9600 . ?
C32 H32C 0.9600 . ?
C33 H33A 0.9600 . ?
C33 H33B 0.9600 . ?
C33 H33C 0.9600 . ?
C34 C36 1.536(3) . ?
C34 C37 1.537(3) . ?
C34 C35 1.538(3) . ?
C35 H35A 0.9600 . ?
C35 H35B 0.9600 . ?
C35 H35C 0.9600 . ?
C36 H36A 0.9600 . ?
C36 H36B 0.9600 . ?
C36 H36C 0.9600 . ?
C37 H37A 0.9600 . ?
C37 H37B 0.9600 . ?
C37 H37C 0.9600 . ?
N1 S1 1.706(2) . ?
O1 S1 1.411(2) . ?
O2 S1 1.416(2) . ?
O3 S2 1.4317(18) . ?
O4 S2 1.4357(19) . ?
O5 H5O 0.78(3) . ?

loop_
_geom_torsion_atom_site_label_1
_geom_torsion_atom_site_label_2
_geom_torsion_atom_site_label_3
_geom_torsion_atom_site_label_4
_geom_torsion
_geom_torsion_site_symmetry_1
_geom_torsion_site_symmetry_2
_geom_torsion_site_symmetry_3
_geom_torsion_site_symmetry_4
_geom_torsion_publ_flag
C6 C1 C2 C3 0.0 . . . . ?
C1 C2 C3 C4 0.0 . . . . ?
C2 C3 C4 C5 0.0 . . . . ?
C3 C4 C5 C6 0.0 . . . . ?
C3 C4 C5 S1 -174.3(9) . . . . ?
C4 C5 C6 C1 0.0 . . . . ?
S1 C5 C6 C1 175.0(8) . . . . ?
C2 C1 C6 C5 0.0 . . . . ?
C6D C1D C2D C3D 0.0 . . . . ?
C1D C2D C3D C4D 0.0 . . . . ?
C2D C3D C4D C5D 0.0 . . . . ?
C3D C4D C5D C6D 0.0 . . . . ?
C3D C4D C5D S1 -172.9(9) . . . . ?
C4D C5D C6D C1D 0.0 . . . . ?
S1 C5D C6D C1D 172.0(10) . . . . ?
C2D C1D C6D C5D 0.0 . . . . ?
C12 C7 C8 C9 -1.1(4) . . . . ?
N1 C7 C8 C9 179.4(3) . . . . ?
C7 C8 C9 C10 0.6(4) . . . . ?
C8 C9 C10 C11 0.2(4) . . . . ?
C9 C10 C11 C12 -0.6(4) . . . . ?
C8 C7 C12 C11 0.8(4) . . . . ?
N1 C7 C12 C11 -179.6(2) . . . . ?
C8 C7 C12 C13 -179.7(2) . . . . ?
N1 C7 C12 C13 -0.2(3) . . . . ?
C10 C11 C12 C7 0.0(4) . . . . ?
C10 C11 C12 C13 -179.3(2) . . . . ?
C7 C12 C13 C14 1.6(3) . . . . ?
C11 C12 C13 C14 -179.0(3) . . . . ?
C7 C12 C13 C24 -178.6(2) . . . . ?
C11 C12 C13 C24 0.8(4) . . . . ?
C12 C13 C14 C15 167.7(2) . . . . ?
C24 C13 C14 C15 -12.1(4) . . . . ?
C12 C13 C14 N1 -2.4(3) . . . . ?
C24 C13 C14 N1 177.8(2) . . . . ?
C13 C14 C15 C16 -168.0(3) . . . . ?
N1 C14 C15 C16 0.4(4) . . . . ?
C14 C15 C16 S2 178.5(2) . . . . ?
C22 C17 C18 C19 0.0 . . . . ?
S2 C17 C18 C19 179.67(14) . . . . ?
C17 C18 C19 C20 0.0 . . . . ?
C18 C19 C20 C21 0.0 . . . . ?
C18 C19 C20 C23 179.4(3) . . . . ?
C19 C20 C21 C22 0.0 . . . . ?
C23 C20 C21 C22 -179.4(3) . . . . ?
C20 C21 C22 C17 0.0 . . . . ?
C18 C17 C22 C21 0.0 . . . . ?
S2 C17 C22 C21 -179.67(14) . . . . ?
C14 C13 C24 C25 -55.1(3) . . . . ?
C12 C13 C24 C25 125.1(2) . . . . ?
C14 C13 C24 C29 126.7(3) . . . . ?
C12 C13 C24 C29 -53.1(3) . . . . ?
C29 C24 C25 C26 -1.5(3) . . . . ?
C13 C24 C25 C26 -179.7(2) . . . . ?
C24 C25 C26 C27 -0.4(3) . . . . ?
C24 C25 C26 C34 179.4(2) . . . . ?
C25 C26 C27 O5 -177.6(2) . . . . ?
C34 C26 C27 O5 2.6(3) . . . . ?
C25 C26 C27 C28 2.0(3) . . . . ?
C34 C26 C27 C28 -177.8(2) . . . . ?
O5 C27 C28 C29 178.0(2) . . . . ?
C26 C27 C28 C29 -1.7(3) . . . . ?
O5 C27 C28 C30 -0.6(3) . . . . ?
C26 C27 C28 C30 179.8(2) . . . . ?
C27 C28 C29 C24 -0.3(3) . . . . ?
C30 C28 C29 C24 178.3(2) . . . . ?
C25 C24 C29 C28 1.8(3) . . . . ?
C13 C24 C29 C28 -179.9(2) . . . . ?
C29 C28 C30 C32 125.7(3) . . . . ?
C27 C28 C30 C32 -55.9(3) . . . . ?
C29 C28 C30 C33 -111.9(3) . . . . ?
C27 C28 C30 C33 66.6(3) . . . . ?
C29 C28 C30 C31 6.0(3) . . . . ?
C27 C28 C30 C31 -175.6(2) . . . . ?
C25 C26 C34 C36 115.6(2) . . . . ?
C27 C26 C34 C36 -64.6(3) . . . . ?
C25 C26 C34 C37 -2.2(3) . . . . ?
C27 C26 C34 C37 177.6(2) . . . . ?
C25 C26 C34 C35 -121.0(2) . . . . ?
C27 C26 C34 C35 58.8(3) . . . . ?
C12 C7 N1 C14 -1.2(3) . . . . ?
C8 C7 N1 C14 178.3(2) . . . . ?
C12 C7 N1 S1 128.72(18) . . . . ?
C8 C7 N1 S1 -51.8(3) . . . . ?
C13 C14 N1 C7 2.3(3) . . . . ?
C15 C14 N1 C7 -167.5(2) . . . . ?
C13 C14 N1 S1 -127.08(19) . . . . ?
C15 C14 N1 S1 63.2(3) . . . . ?
C4 C5 S1 O1 -170.2(7) . . . . ?
C6 C5 S1 O1 15.1(6) . . . . ?
C4 C5 S1 O2 -35.7(8) . . . . ?
C6 C5 S1 O2 149.7(5) . . . . ?
C4 C5 S1 N1 76.7(8) . . . . ?
C6 C5 S1 N1 -97.9(5) . . . . ?
C7 N1 S1 O1 174.31(18) . . . . ?
C14 N1 S1 O1 -61.6(2) . . . . ?
C7 N1 S1 O2 45.6(2) . . . . ?
C14 N1 S1 O2 169.75(19) . . . . ?
C7 N1 S1 C5 -69.8(4) . . . . ?
C14 N1 S1 C5 54.3(4) . . . . ?
C7 N1 S1 C5D -70.1(4) . . . . ?
C14 N1 S1 C5D 54.0(4) . . . . ?
C4D C5D S1 O1 -153.0(6) . . . . ?
C6D C5D S1 O1 34.6(9) . . . . ?
C4D C5D S1 O2 -20.4(8) . . . . ?
C6D C5D S1 O2 167.2(7) . . . . ?
C4D C5D S1 N1 93.1(7) . . . . ?
C6D C5D S1 N1 -79.3(8) . . . . ?
C15 C16 S2 O3 -15.2(3) . . . . ?
C15 C16 S2 O4 -145.0(2) . . . . ?
C15 C16 S2 C17 99.9(2) . . . . ?
C18 C17 S2 O3 51.89(15) . . . . ?
C22 C17 S2 O3 -128.44(13) . . . . ?
C18 C17 S2 O4 -178.27(13) . . . . ?
C22 C17 S2 O4 1.40(15) . . . . ?
C18 C17 S2 C16 -63.20(15) . . . . ?
C22 C17 S2 C16 116.47(14) . . . . ?
